data_7209007
loop_
_publ_author_name
'Jacobs, Tia'
'Barbour, Leonard J.'

_publ_section_title
;
 Solvent diffusion and binding in a &#x2018;nonporous&#x2019; molecular
 crystal
;
_journal_issue 8
_journal_name_full CrystEngComm
_journal_page_first 1512
_journal_paper_doi 10.1039/c2ce26404h
_journal_volume 15
_journal_year 2013
_chemical_formula_moiety 'C44 H44 Br4 Cd2 N8, 2(C H4 O)'
_chemical_formula_sum 'C46 H52 Br4 Cd2 N8 O2'
_chemical_formula_weight 1293.40
_chemical_name_common 2_2MeOH
_chemical_name_systematic
;
?
;
_space_group_IT_number 12
_symmetry_cell_setting monoclinic
_symmetry_space_group_name_Hall '-C 2y'
_symmetry_space_group_name_H-M 'C 1 2/m 1'
_atom_sites_solution_hydrogens geom
_atom_sites_solution_primary direct
_atom_sites_solution_secondary difmap
_audit_creation_method SHELXL-97
_cell_angle_alpha 90.00
_cell_angle_beta 114.179(2)
_cell_angle_gamma 90.00
_cell_formula_units_Z 2
_cell_length_a 17.179(2)
_cell_length_b 15.8014(19)
_cell_length_c 9.6965(11)
_cell_measurement_reflns_used 3447
_cell_measurement_temperature 100(2)
_cell_measurement_theta_max 28.192
_cell_measurement_theta_min 2.303
_cell_volume 2401.2(5)
_computing_cell_refinement 'SAINT (Bruker, 2002)'
_computing_data_collection 'SMART (Bruker, 2002)'
_computing_data_reduction SAINT
_computing_molecular_graphics
;
X-Seed (Barbour, 2001; Atwood & Barbour, 2003)
;
_computing_publication_material
;
X-Seed (Atwood & Barbour, 2003; Barbour, 2001)
;
_computing_structure_refinement 'SHELXL-97 (Sheldrick, 1997)'
_computing_structure_solution 'SHELXS-97 (Sheldrick, 1997)'
_diffrn_ambient_temperature 100(2)
_diffrn_measured_fraction_theta_full 0.990
_diffrn_measured_fraction_theta_max 0.977
_diffrn_measurement_device_type 'Bruker APEX CCD area-detector'
_diffrn_measurement_method \w
_diffrn_radiation_monochromator graphite
_diffrn_radiation_source 'fine-focus sealed tube'
_diffrn_radiation_type MoK\a
_diffrn_radiation_wavelength 0.71073
_diffrn_reflns_av_R_equivalents 0.0239
_diffrn_reflns_av_sigmaI/netI 0.0310
_diffrn_reflns_limit_h_max 22
_diffrn_reflns_limit_h_min -12
_diffrn_reflns_limit_k_max 20
_diffrn_reflns_limit_k_min -21
_diffrn_reflns_limit_l_max 12
_diffrn_reflns_limit_l_min -12
_diffrn_reflns_number 7519
_diffrn_reflns_theta_full 27.00
_diffrn_reflns_theta_max 28.28
_diffrn_reflns_theta_min 1.83
_exptl_absorpt_coefficient_mu 4.260
_exptl_absorpt_correction_T_max 0.464
_exptl_absorpt_correction_T_min 0.345
_exptl_absorpt_correction_type multi-scan
_exptl_absorpt_process_details 'SADABS (Bruker, 2002)'
_exptl_crystal_colour colourless
_exptl_crystal_density_diffrn 1.789
_exptl_crystal_density_method 'not measured'
_exptl_crystal_description prism
_exptl_crystal_F_000 1272
_exptl_crystal_size_max 0.28
_exptl_crystal_size_mid 0.21
_exptl_crystal_size_min 0.18
_refine_diff_density_max 1.874
_refine_diff_density_min -0.884
_refine_diff_density_rms 0.123
_refine_ls_extinction_method none
_refine_ls_goodness_of_fit_ref 1.040
_refine_ls_hydrogen_treatment constr
_refine_ls_matrix_type full
_refine_ls_number_parameters 151
_refine_ls_number_reflns 2787
_refine_ls_number_restraints 0
_refine_ls_restrained_S_all 1.040
_refine_ls_R_factor_all 0.0385
_refine_ls_R_factor_gt 0.0331
_refine_ls_shift/su_max 0.002
_refine_ls_shift/su_mean 0.000
_refine_ls_structure_factor_coef Fsqd
_refine_ls_weighting_details 'calc w=1/[\s^2^(Fo^2^)+(0.0487P)^2^+4.5953P] where P=(Fo^2^+2Fc^2^)/3'
_refine_ls_weighting_scheme calc
_refine_ls_wR_factor_gt 0.0815
_refine_ls_wR_factor_ref 0.0848
_reflns_number_gt 2549
_reflns_number_total 2861
_reflns_threshold_expression >2sigma(I)
_cod_data_source_file c2ce26404h.txt
_cod_data_source_block 2
_cod_original_cell_volume 2401.3(5)
_cod_original_sg_symbol_H-M C2/m
_cod_database_code 7209007

loop_
_symmetry_equiv_pos_as_xyz
'x, y, z'
'-x, y, -z'
'x+1/2, y+1/2, z'
'-x+1/2, y+1/2, -z'
'-x, -y, -z'
'x, -y, z'
'-x+1/2, -y+1/2, -z'
'x+1/2, -y+1/2, z'

loop_
_atom_site_label
_atom_site_type_symbol
_atom_site_fract_x
_atom_site_fract_y
_atom_site_fract_z
_atom_site_U_iso_or_equiv
_atom_site_adp_type
_atom_site_occupancy
_atom_site_symmetry_multiplicity
_atom_site_calc_flag
_atom_site_refinement_flags
Cd1 Cd 0.27359(2) 0.0000 0.57848(3) 0.01818(10) Uani 1 2 d S
Br2 Br 0.11043(3) 0.0000 0.47312(5) 0.02213(12) Uani 1 2 d S
Br3 Br 0.35956(4) 0.0000 0.86713(5) 0.03580(16) Uani 1 2 d S
N4 N 0.31796(16) 0.11886(16) 0.5130(3) 0.0186(5) Uani 1 1 d .
C5 C 0.3862(2) 0.1665(2) 0.6077(4) 0.0231(7) Uani 1 1 d .
H5 H 0.4237 0.1514 0.7078 0.028 Uiso 1 1 calc R
C6 C 0.3912(2) 0.2377(2) 0.5358(4) 0.0249(7) Uani 1 1 d .
H6 H 0.4321 0.2817 0.5748 0.030 Uiso 1 1 calc R
N7 N 0.32478(16) 0.23426(16) 0.3938(3) 0.0184(5) Uani 1 1 d .
C8 C 0.28195(19) 0.16110(19) 0.3839(3) 0.0170(6) Uani 1 1 d .
C9 C 0.2062(2) 0.1336(2) 0.2495(4) 0.0257(7) Uani 1 1 d .
H9A H 0.1875 0.0780 0.2689 0.039 Uiso 1 1 calc R
H9B H 0.2209 0.1299 0.1621 0.039 Uiso 1 1 calc R
H9C H 0.1600 0.1747 0.2285 0.039 Uiso 1 1 calc R
C10 C 0.3061(2) 0.2994(2) 0.2768(4) 0.0219(7) Uani 1 1 d .
H10A H 0.3108 0.3559 0.3238 0.026 Uiso 1 1 calc R
H10B H 0.2467 0.2925 0.2012 0.026 Uiso 1 1 calc R
C11 C 0.36571(19) 0.29555(18) 0.1974(3) 0.0181(6) Uani 1 1 d .
C12 C 0.4124(2) 0.36672(19) 0.1944(3) 0.0200(6) Uani 1 1 d .
H12 H 0.4081 0.4168 0.2449 0.024 Uiso 1 1 calc R
C13 C 0.46534(19) 0.36515(18) 0.1181(3) 0.0182(6) Uani 1 1 d .
H13 H 0.4969 0.4143 0.1171 0.022 Uiso 1 1 calc R
C14 C 0.47275(18) 0.29266(18) 0.0432(3) 0.0159(6) Uani 1 1 d .
C15 C 0.42762(19) 0.22034(19) 0.0500(3) 0.0179(6) Uani 1 1 d .
H15 H 0.4334 0.1697 0.0022 0.021 Uiso 1 1 calc R
C16 C 0.3745(2) 0.22173(19) 0.1259(3) 0.0189(6) Uani 1 1 d .
H16 H 0.3439 0.1722 0.1293 0.023 Uiso 1 1 calc R
C17 C 0.4235(4) 0.0000 0.2989(7) 0.0454(14) Uani 1 2 d S
H17A H 0.4404 0.0577 0.3364 0.068 Uiso 0.50 1 calc PR
H17B H 0.4601 -0.0205 0.2506 0.068 Uiso 0.50 1 calc PR
H17C H 0.4296 -0.0372 0.3836 0.068 Uiso 0.50 1 calc PR
O18 O 0.3372(3) 0.0000 0.1920(5) 0.0477(10) Uani 1 2 d S
H18 H 0.3333 -0.0255 0.1134 0.057 Uiso 0.50 1 calc PR

loop_
_atom_site_aniso_label
_atom_site_aniso_U_11
_atom_site_aniso_U_22
_atom_site_aniso_U_33
_atom_site_aniso_U_23
_atom_site_aniso_U_13
_atom_site_aniso_U_12
Cd1 0.02228(18) 0.01444(16) 0.01821(17) 0.000 0.00871(13) 0.000
Br2 0.0221(2) 0.0214(2) 0.0255(2) 0.000 0.01247(19) 0.000
Br3 0.0594(4) 0.0204(2) 0.0176(2) 0.000 0.0056(2) 0.000
N4 0.0205(13) 0.0185(13) 0.0171(12) -0.0004(10) 0.0080(10) -0.0003(10)
C5 0.0211(16) 0.0273(17) 0.0191(15) -0.0019(13) 0.0064(13) -0.0042(13)
C6 0.0268(17) 0.0275(17) 0.0208(16) -0.0048(13) 0.0102(14) -0.0097(13)
N7 0.0216(13) 0.0174(12) 0.0195(13) -0.0002(10) 0.0118(11) -0.0013(10)
C8 0.0179(14) 0.0167(14) 0.0193(15) 0.0001(11) 0.0106(12) 0.0017(11)
C9 0.0266(17) 0.0263(17) 0.0216(16) 0.0033(13) 0.0072(14) -0.0050(13)
C10 0.0269(17) 0.0191(15) 0.0257(16) 0.0045(12) 0.0168(14) 0.0020(12)
C11 0.0211(15) 0.0164(14) 0.0193(15) 0.0028(11) 0.0108(12) 0.0026(11)
C12 0.0270(16) 0.0147(14) 0.0210(15) -0.0024(11) 0.0127(13) -0.0002(12)
C13 0.0217(15) 0.0135(14) 0.0198(15) 0.0006(11) 0.0090(12) -0.0009(11)
C14 0.0152(14) 0.0168(14) 0.0151(14) 0.0017(11) 0.0056(12) 0.0013(11)
C15 0.0214(15) 0.0144(14) 0.0176(15) -0.0020(11) 0.0078(12) 0.0000(11)
C16 0.0222(15) 0.0151(14) 0.0209(15) 0.0025(11) 0.0104(12) -0.0007(12)
C17 0.043(3) 0.045(3) 0.046(4) 0.000 0.017(3) 0.000
O18 0.042(2) 0.059(3) 0.043(2) 0.000 0.019(2) 0.000

loop_
_atom_type_symbol
_atom_type_description
_atom_type_scat_dispersion_real
_atom_type_scat_dispersion_imag
_atom_type_scat_source
C C 0.0033 0.0016 'International Tables Vol C Tables 4.2.6.8 and 6.1.1.4'
H H 0.0000 0.0000 'International Tables Vol C Tables 4.2.6.8 and 6.1.1.4'
N N 0.0061 0.0033 'International Tables Vol C Tables 4.2.6.8 and 6.1.1.4'
O O 0.0106 0.0060 'International Tables Vol C Tables 4.2.6.8 and 6.1.1.4'
Br Br -0.2901 2.4595 'International Tables Vol C Tables 4.2.6.8 and 6.1.1.4'
Cd Cd -0.8075 1.2024 'International Tables Vol C Tables 4.2.6.8 and 6.1.1.4'

loop_
_geom_angle_atom_site_label_1
_geom_angle_atom_site_label_2
_geom_angle_atom_site_label_3
_geom_angle
_geom_angle_site_symmetry_1
_geom_angle_site_symmetry_3
N4 Cd1 N4 115.95(13) . 6
N4 Cd1 Br2 109.55(7) . .
N4 Cd1 Br2 109.55(7) 6 .
N4 Cd1 Br3 101.54(7) . .
N4 Cd1 Br3 101.54(7) 6 .
Br2 Cd1 Br3 118.73(2) . .
C8 N4 C5 107.1(3) . .
C8 N4 Cd1 127.9(2) . .
C5 N4 Cd1 124.8(2) . .
C6 C5 N4 109.2(3) . .
C6 C5 H5 125.4 . .
N4 C5 H5 125.4 . .
C5 C6 N7 106.3(3) . .
C5 C6 H6 126.8 . .
N7 C6 H6 126.8 . .
C8 N7 C6 107.9(3) . .
C8 N7 C10 127.2(3) . .
C6 N7 C10 124.9(3) . .
N4 C8 N7 109.4(3) . .
N4 C8 C9 125.8(3) . .
N7 C8 C9 124.7(3) . .
C8 C9 H9A 109.5 . .
C8 C9 H9B 109.5 . .
H9A C9 H9B 109.5 . .
C8 C9 H9C 109.5 . .
H9A C9 H9C 109.5 . .
H9B C9 H9C 109.5 . .
N7 C10 C11 112.7(2) . .
N7 C10 H10A 109.1 . .
C11 C10 H10A 109.1 . .
N7 C10 H10B 109.1 . .
C11 C10 H10B 109.1 . .
H10A C10 H10B 107.8 . .
C12 C11 C16 119.1(3) . .
C12 C11 C10 119.6(3) . .
C16 C11 C10 121.3(3) . .
C13 C12 C11 120.5(3) . .
C13 C12 H12 119.8 . .
C11 C12 H12 119.8 . .
C12 C13 C14 120.9(3) . .
C12 C13 H13 119.5 . .
C14 C13 H13 119.5 . .
C13 C14 C15 118.5(3) . .
C13 C14 C14 120.46(19) . 2_655
C15 C14 C14 121.00(19) . 2_655
C16 C15 C14 120.7(3) . .
C16 C15 H15 119.7 . .
C14 C15 H15 119.7 . .
C15 C16 C11 120.3(3) . .
C15 C16 H16 119.8 . .
C11 C16 H16 119.8 . .
O18 C17 H17A 109.5 . .
O18 C17 H17B 109.5 . .
H17A C17 H17B 109.5 . .
O18 C17 H17C 109.5 . .
H17A C17 H17C 109.5 . .
H17B C17 H17C 109.5 . .
C17 O18 H18 109.5 . .

loop_
_geom_bond_atom_site_label_1
_geom_bond_atom_site_label_2
_geom_bond_distance
_geom_bond_site_symmetry_2
Cd1 N4 2.215(3) .
Cd1 N4 2.215(3) 6
Cd1 Br2 2.5602(6) .
Cd1 Br3 2.5747(6) .
N4 C8 1.327(4) .
N4 C5 1.379(4) .
C5 C6 1.346(5) .
C5 H5 0.9500 .
C6 N7 1.383(4) .
C6 H6 0.9500 .
N7 C8 1.352(4) .
N7 C10 1.467(4) .
C8 C9 1.480(4) .
C9 H9A 0.9800 .
C9 H9B 0.9800 .
C9 H9C 0.9800 .
C10 C11 1.514(4) .
C10 H10A 0.9900 .
C10 H10B 0.9900 .
C11 C12 1.389(4) .
C11 C16 1.396(4) .
C12 C13 1.387(4) .
C12 H12 0.9500 .
C13 C14 1.390(4) .
C13 H13 0.9500 .
C14 C15 1.398(4) .
C14 C14 1.490(6) 2_655
C15 C16 1.388(4) .
C15 H15 0.9500 .
C16 H16 0.9500 .
C17 O18 1.419(7) .
C17 H17A 0.9800 .
C17 H17B 0.9800 .
C17 H17C 0.9800 .
O18 H18 0.8400 .
